data_7117733
loop_
_publ_author_name
'Sk Asif Ikbal'
'Avinash Dhamija'
'Sankar Prasad Rath'

_publ_section_title
;
 Metal-coordination-driven mixed ligand binding in supramolecular
 bisporphyrin tweezers
;
_journal_name_full Chem.Commun.
_journal_page_first 14107
_journal_paper_doi 10.1039/C5cc04882F
_journal_volume 51
_journal_year 2015
_chemical_formula_sum 'C96 H121 Cl6 Mg2 N14 O2'
_chemical_formula_weight 1764.38
_chemical_name_systematic
;
 ?
;
_space_group_crystal_system monoclinic
_space_group_IT_number 14
_space_group_name_Hall '-P 2yn'
_space_group_name_H-M_alt 'P 1 21/n 1'
_symmetry_space_group_name_Hall '-P 2yn'
_symmetry_space_group_name_H-M 'P 1 21/n 1'
_atom_sites_solution_hydrogens mixed
_audit_creation_method SHELXL-2014
_audit_update_record
;
2015-06-10 deposited with the CCDC.
2015-07-22 downloaded from the CCDC.
;
_cell_angle_alpha 90.000(5)
_cell_angle_beta 105.387(5)
_cell_angle_gamma 90.000(5)
_cell_formula_units_Z 4
_cell_length_a 14.137(5)
_cell_length_b 26.982(5)
_cell_length_c 25.473(5)
_cell_measurement_reflns_used 999
_cell_measurement_temperature 100(2)
_cell_measurement_theta_max 27.5
_cell_measurement_theta_min 2.7
_cell_volume 9368(4)
_computing_cell_refinement 'Bruker SAINT'
_computing_data_collection 'Bruker APEX'
_computing_data_reduction 'Bruker SAINT'
_computing_molecular_graphics 'SHELXL 5.1, XP (Sheldrick, 1994)'
_computing_publication_material SHELXS-97
_computing_structure_refinement 'SHELXL-2014 (Sheldrick, 2014)'
_computing_structure_solution 'SHELXS-97 (Sheldrick, 2008)'
_diffrn_ambient_temperature 100(2)
_diffrn_measured_fraction_theta_full 0.998
_diffrn_measured_fraction_theta_max 0.998
_diffrn_measurement_device_type 'Bruker SMART APEX'
_diffrn_measurement_method \w
_diffrn_radiation_type MoK\a
_diffrn_radiation_wavelength 0.71073
_diffrn_reflns_av_R_equivalents 0.0445
_diffrn_reflns_av_unetI/netI 0.0429
_diffrn_reflns_laue_measured_fraction_full 0.998
_diffrn_reflns_laue_measured_fraction_max 0.998
_diffrn_reflns_limit_h_max 17
_diffrn_reflns_limit_h_min -17
_diffrn_reflns_limit_k_max 29
_diffrn_reflns_limit_k_min -32
_diffrn_reflns_limit_l_max 28
_diffrn_reflns_limit_l_min -30
_diffrn_reflns_number 59451
_diffrn_reflns_point_group_measured_fraction_full 0.998
_diffrn_reflns_point_group_measured_fraction_max 0.998
_diffrn_reflns_theta_full 25.000
_diffrn_reflns_theta_max 25.500
_diffrn_reflns_theta_min 2.036
_diffrn_source 'fine-focus sealed tube'
_exptl_absorpt_coefficient_mu 0.253
_exptl_absorpt_correction_T_max 0.970
_exptl_absorpt_correction_T_min 0.955
_exptl_absorpt_correction_type multi-scan
_exptl_absorpt_process_details 'SADABS 2.05 (Sheldrick, 2002)'
_exptl_crystal_colour 'dark brown'
_exptl_crystal_density_diffrn 1.251
_exptl_crystal_description block
_exptl_crystal_F_000 3748
_exptl_crystal_size_max 0.180
_exptl_crystal_size_mid 0.150
_exptl_crystal_size_min 0.100
_refine_diff_density_max 2.400
_refine_diff_density_min -2.090
_refine_diff_density_rms 0.093
_refine_ls_extinction_coef .
_refine_ls_extinction_method none
_refine_ls_goodness_of_fit_ref 1.029
_refine_ls_hydrogen_treatment mixed
_refine_ls_matrix_type full
_refine_ls_number_parameters 1130
_refine_ls_number_reflns 17387
_refine_ls_number_restraints 0
_refine_ls_restrained_S_all 1.029
_refine_ls_R_factor_all 0.0994
_refine_ls_R_factor_gt 0.0774
_refine_ls_shift/su_max 0.000
_refine_ls_shift/su_mean 0.000
_refine_ls_structure_factor_coef Fsqd
_refine_ls_weighting_details 'w=1/[\s^2^(Fo^2^)+(0.0853P)^2^+36.8015P] where P=(Fo^2^+2Fc^2^)/3'
_refine_ls_weighting_scheme calc
_refine_ls_wR_factor_gt 0.1896
_refine_ls_wR_factor_ref 0.2071
_reflns_Friedel_coverage 0.000
_reflns_friedel_fraction_full .
_reflns_friedel_fraction_max .
_reflns_number_gt 13561
_reflns_number_total 17387
_reflns_threshold_expression 'I > 2\s(I)'
_cod_data_source_file c5cc04882f2.cif
_cod_data_source_block 14nova
_cod_database_code 7117733
_shelx_space_group_comment
;
The symmetry employed for this shelxl refinement is uniquely defined
by the following loop, which should always be used as a source of
symmetry information in preference to the above space-group names.
They are only intended as comments.
;
_shelx_estimated_absorpt_t_min 0.956
_shelx_estimated_absorpt_t_max 0.975
_shelxl_version_number 2014-3

loop_
_space_group_symop_operation_xyz
'x, y, z'
'-x+1/2, y+1/2, -z+1/2'
'-x, -y, -z'
'x-1/2, -y-1/2, z-1/2'

loop_
_atom_site_label
_atom_site_type_symbol
_atom_site_fract_x
_atom_site_fract_y
_atom_site_fract_z
_atom_site_U_iso_or_equiv
_atom_site_adp_type
_atom_site_occupancy
_atom_site_site_symmetry_order
_atom_site_calc_flag
_atom_site_refinement_flags_posn
_atom_site_refinement_flags_adp
_atom_site_refinement_flags_occupancy
_atom_site_disorder_assembly
_atom_site_disorder_group
Mg1 Mg 0.70161(8) 0.15312(4) 0.28808(4) 0.0092(2) Uani 1 1 d . . . . .
Mg2 Mg 0.70680(8) 0.41243(4) 0.26776(4) 0.0088(2) Uani 1 1 d . . . . .
O1 O 0.74480(17) -0.00869(8) 0.22735(10) 0.0129(5) Uani 1 1 d . . . . .
O2 O 0.75565(17) 0.07349(8) 0.29836(10) 0.0128(5) Uani 1 1 d . . . . .
N1 N 0.77142(19) 0.16198(10) 0.22679(11) 0.0092(6) Uani 1 1 d . . . . .
N2 N 0.5740(2) 0.12663(10) 0.23435(11) 0.0100(6) Uani 1 1 d . . . . .
N3 N 0.6323(2) 0.14245(10) 0.34977(11) 0.0104(6) Uani 1 1 d . . . . .
N4 N 0.8317(2) 0.17537(10) 0.34250(11) 0.0090(6) Uani 1 1 d . . . . .
N5 N 1.0285(2) 0.28049(10) 0.26802(12) 0.0102(6) Uani 1 1 d . . . . .
H5 H 0.974(3) 0.2808(14) 0.2696(16) 0.012 Uiso 1 1 d . U . . .
N6 N 0.7749(2) 0.40103(10) 0.20632(11) 0.0092(6) Uani 1 1 d . . . . .
N7 N 0.5775(2) 0.43516(10) 0.21284(11) 0.0092(6) Uani 1 1 d . . . . .
N8 N 0.6390(2) 0.42423(10) 0.32958(11) 0.0108(6) Uani 1 1 d . . . . .
N9 N 0.8384(2) 0.39324(10) 0.32301(11) 0.0091(6) Uani 1 1 d . . . . .
N101 N 0.6374(2) 0.23751(10) 0.27095(12) 0.0119(6) Uani 1 1 d . . . . .
N102 N 0.6396(2) 0.32620(10) 0.25848(11) 0.0107(6) Uani 1 1 d . . . . .
N103 N 0.7803(2) 0.28299(12) 0.29987(14) 0.0177(7) Uani 1 1 d . . . . .
H3A H 0.805(3) 0.3114(18) 0.3095(17) 0.021 Uiso 1 1 d . U . . .
H3B H 0.803(3) 0.2588(18) 0.3144(18) 0.021 Uiso 1 1 d . U . . .
C1 C 0.8671(2) 0.17478(12) 0.23054(13) 0.0104(7) Uani 1 1 d . . . . .
C2 C 0.8822(2) 0.17401(12) 0.17524(14) 0.0122(7) Uani 1 1 d . . . . .
C3 C 0.7957(3) 0.15905(12) 0.14093(14) 0.0134(7) Uani 1 1 d . . . . .
C4 C 0.7268(2) 0.15135(12) 0.17338(14) 0.0112(7) Uani 1 1 d . . . . .
C5 C 0.6311(2) 0.13344(12) 0.15232(14) 0.0117(7) Uani 1 1 d . . . . .
H5A H 0.6108 0.1297 0.1139 0.014 Uiso 1 1 calc R U . . .
C6 C 0.5612(2) 0.12024(12) 0.17974(14) 0.0105(7) Uani 1 1 d . . . . .
C7 C 0.4680(3) 0.09604(13) 0.15561(14) 0.0150(7) Uani 1 1 d . . . . .
C8 C 0.4246(3) 0.08858(13) 0.19671(14) 0.0155(7) Uani 1 1 d . . . . .
C9 C 0.4915(2) 0.10835(12) 0.24593(14) 0.0111(7) Uani 1 1 d . . . . .
C10 C 0.4760(2) 0.10754(12) 0.29762(14) 0.0114(7) Uani 1 1 d . . . . .
H10A H 0.4144 0.0953 0.3002 0.014 Uiso 1 1 calc R U . . .
C11 C 0.5419(2) 0.12296(12) 0.34642(14) 0.0110(7) Uani 1 1 d . . . . .
C12 C 0.5260(3) 0.11848(13) 0.40040(14) 0.0136(7) Uani 1 1 d . . . . .
C13 C 0.6094(2) 0.13565(13) 0.43603(14) 0.0131(7) Uani 1 1 d . . . . .
C14 C 0.6753(2) 0.15063(12) 0.40362(14) 0.0114(7) Uani 1 1 d . . . . .
C15 C 0.7701(2) 0.16901(12) 0.42451(13) 0.0111(7) Uani 1 1 d . . . . .
H15A H 0.7883 0.1759 0.4625 0.013 Uiso 1 1 calc R U . . .
C16 C 0.8424(2) 0.17880(11) 0.39726(13) 0.0099(6) Uani 1 1 d . . . . .
C17 C 0.9417(2) 0.19287(12) 0.42471(14) 0.0106(7) Uani 1 1 d . . . . .
C18 C 0.9923(2) 0.19667(12) 0.38602(14) 0.0111(7) Uani 1 1 d . . . . .
C19 C 0.9221(2) 0.18497(11) 0.33333(13) 0.0097(6) Uani 1 1 d . . . . .
C20 C 0.9391(2) 0.18370(11) 0.28083(13) 0.0092(6) Uani 1 1 d . . . . .
C21 C 0.9700(3) 0.18815(14) 0.15513(15) 0.0191(8) Uani 1 1 d . . . . .
H21A H 1.0121 0.2110 0.1818 0.023 Uiso 1 1 calc R U . . .
H21B H 0.9469 0.2062 0.1203 0.023 Uiso 1 1 calc R U . . .
C22 C 1.0317(3) 0.14415(16) 0.14659(19) 0.0295(9) Uani 1 1 d . . . . .
H22A H 1.0900 0.1561 0.1365 0.044 Uiso 1 1 calc R U . . .
H22B H 0.9928 0.1231 0.1174 0.044 Uiso 1 1 calc R U . . .
H22C H 1.0519 0.1249 0.1803 0.044 Uiso 1 1 calc R U . . .
C23 C 0.7727(3) 0.14937(14) 0.08070(14) 0.0175(8) Uani 1 1 d . . . . .
H23A H 0.8208 0.1672 0.0657 0.021 Uiso 1 1 calc R U . . .
H23B H 0.7068 0.1629 0.0630 0.021 Uiso 1 1 calc R U . . .
C24 C 0.7747(3) 0.09419(15) 0.06649(17) 0.0259(9) Uani 1 1 d . . . . .
H24A H 0.7635 0.0905 0.0270 0.039 Uiso 1 1 calc R U . . .
H24B H 0.7232 0.0767 0.0783 0.039 Uiso 1 1 calc R U . . .
H24C H 0.8388 0.0802 0.0851 0.039 Uiso 1 1 calc R U . . .
C25 C 0.4334(3) 0.07913(16) 0.09765(15) 0.0235(9) Uani 1 1 d . . . . .
H25A H 0.4483 0.1051 0.0736 0.028 Uiso 1 1 calc R U . . .
H25B H 0.3613 0.0747 0.0880 0.028 Uiso 1 1 calc R U . . .
C26 C 0.4809(4) 0.03072(17) 0.08755(18) 0.0349(11) Uani 1 1 d . . . . .
H26A H 0.4553 0.0211 0.0493 0.052 Uiso 1 1 calc R U . . .
H26B H 0.4657 0.0047 0.1110 0.052 Uiso 1 1 calc R U . . .
H26C H 0.5521 0.0351 0.0959 0.052 Uiso 1 1 calc R U . . .
C27 C 0.3291(3) 0.06312(17) 0.19480(16) 0.0285(10) Uani 1 1 d . . . . .
H27A H 0.2898 0.0606 0.1564 0.034 Uiso 1 1 calc R U . . .
H27B H 0.2917 0.0834 0.2147 0.034 Uiso 1 1 calc R U . . .
C28 C 0.3441(4) 0.01126(18) 0.2198(2) 0.0423(13) Uani 1 1 d . . . . .
H28A H 0.2805 -0.0055 0.2134 0.063 Uiso 1 1 calc R U . . .
H28B H 0.3743 0.0139 0.2590 0.063 Uiso 1 1 calc R U . . .
H28C H 0.3871 -0.0079 0.2029 0.063 Uiso 1 1 calc R U . . .
C29 C 0.4365(3) 0.09673(14) 0.41303(15) 0.0197(8) Uani 1 1 d . . . . .
H29A H 0.3775 0.1068 0.3844 0.024 Uiso 1 1 calc R U . . .
H29B H 0.4304 0.1104 0.4481 0.024 Uiso 1 1 calc R U . . .
C30 C 0.4400(3) 0.04027(16) 0.4166(2) 0.0325(10) Uani 1 1 d . . . . .
H30A H 0.3793 0.0279 0.4237 0.049 Uiso 1 1 calc R U . . .
H30B H 0.4962 0.0301 0.4463 0.049 Uiso 1 1 calc R U . . .
H30C H 0.4467 0.0265 0.3822 0.049 Uiso 1 1 calc R U . . .
C31 C 0.6349(3) 0.13566(14) 0.49712(14) 0.0176(8) Uani 1 1 d . . . . .
H31A H 0.5737 0.1341 0.5090 0.021 Uiso 1 1 calc R U . . .
H31B H 0.6686 0.1671 0.5108 0.021 Uiso 1 1 calc R U . . .
C32 C 0.7010(3) 0.09221(16) 0.52209(16) 0.0253(9) Uani 1 1 d . . . . .
H32A H 0.7197 0.0952 0.5619 0.038 Uiso 1 1 calc R U . . .
H32B H 0.7601 0.0925 0.5089 0.038 Uiso 1 1 calc R U . . .
H32C H 0.6656 0.0610 0.5115 0.038 Uiso 1 1 calc R U . . .
C33 C 0.9797(2) 0.19918(13) 0.48536(14) 0.0134(7) Uani 1 1 d . . . . .
H33A H 0.9332 0.2201 0.4986 0.016 Uiso 1 1 calc R U . . .
H33B H 1.0434 0.2168 0.4935 0.016 Uiso 1 1 calc R U . . .
C34 C 0.9934(3) 0.14981(14) 0.51615(15) 0.0189(8) Uani 1 1 d . . . . .
H34A H 1.0202 0.1560 0.5552 0.028 Uiso 1 1 calc R U . . .
H34B H 1.0388 0.1288 0.5030 0.028 Uiso 1 1 calc R U . . .
H34C H 0.9299 0.1330 0.5100 0.028 Uiso 1 1 calc R U . . .
C35 C 1.0996(2) 0.21151(13) 0.40054(14) 0.0146(7) Uani 1 1 d . . . . .
H35A H 1.1115 0.2370 0.4295 0.018 Uiso 1 1 calc R U . . .
H35B H 1.1146 0.2265 0.3682 0.018 Uiso 1 1 calc R U . . .
C36 C 1.1692(3) 0.16772(15) 0.42018(16) 0.0215(8) Uani 1 1 d . . . . .
H36A H 1.2372 0.1796 0.4303 0.032 Uiso 1 1 calc R U . . .
H36B H 1.1608 0.1432 0.3909 0.032 Uiso 1 1 calc R U . . .
H36C H 1.1541 0.1524 0.4519 0.032 Uiso 1 1 calc R U . . .
C37 C 1.0450(2) 0.18738(12) 0.27873(14) 0.0128(7) Uani 1 1 d . . . . .
H37A H 1.0854 0.1588 0.2821 0.015 Uiso 1 1 calc R U . . .
C38 C 1.0832(2) 0.23779(12) 0.27121(14) 0.0116(7) Uani 1 1 d . . . . .
C39 C 1.1731(3) 0.25112(13) 0.26453(16) 0.0193(8) Uani 1 1 d . . . . .
C40 C 1.1730(3) 0.30344(13) 0.25773(17) 0.0202(8) Uani 1 1 d . . . . .
C41 C 1.0828(2) 0.32061(12) 0.26012(14) 0.0110(7) Uani 1 1 d . . . . .
C42 C 1.0472(2) 0.37290(12) 0.25781(13) 0.0097(6) Uani 1 1 d . . . . .
H42A H 1.0538 0.3880 0.2236 0.012 Uiso 1 1 calc R U . . .
H42B H 1.0908 0.3914 0.2883 0.012 Uiso 1 1 calc R U . . .
C43 C 1.2547(4) 0.21613(17) 0.2633(3) 0.0192(14) Uani 0.842(12) 1 d . . P A 1
H43A H 1.2918 0.2292 0.2383 0.023 Uiso 0.842(12) 1 calc R U P A 1
H43B H 1.2268 0.1836 0.2492 0.023 Uiso 0.842(12) 1 calc R U P A 1
C44 C 1.3232(5) 0.2095(3) 0.3191(3) 0.052(2) Uani 0.842(12) 1 d . . P A 1
H44A H 1.3802 0.1900 0.3164 0.078 Uiso 0.842(12) 1 calc R U P A 1
H44B H 1.2890 0.1921 0.3424 0.078 Uiso 0.842(12) 1 calc R U P A 1
H44C H 1.3451 0.2420 0.3348 0.078 Uiso 0.842(12) 1 calc R U P A 1
C43A C 1.271(2) 0.2173(9) 0.2897(12) 0.006(7) Uiso 0.158(12) 1 d . . P A 2
H43C H 1.3299 0.2374 0.3064 0.007 Uiso 0.158(12) 1 calc R U P A 2
H43D H 1.2608 0.1919 0.3158 0.007 Uiso 0.158(12) 1 calc R U P A 2
C44A C 1.273(2) 0.1941(11) 0.2316(12) 0.031(8) Uiso 0.158(12) 1 d . . P A 2
H44D H 1.3276 0.1705 0.2367 0.047 Uiso 0.158(12) 1 calc R U P A 2
H44E H 1.2819 0.2207 0.2072 0.047 Uiso 0.158(12) 1 calc R U P A 2
H44F H 1.2111 0.1769 0.2155 0.047 Uiso 0.158(12) 1 calc R U P A 2
C45 C 1.2517(4) 0.33543(19) 0.2455(3) 0.0158(15) Uani 0.735(12) 1 d . . P B 1
H45A H 1.2859 0.3167 0.2225 0.019 Uiso 0.735(12) 1 calc R U P B 1
H45B H 1.2214 0.3651 0.2249 0.019 Uiso 0.735(12) 1 calc R U P B 1
C46 C 1.3245(6) 0.3513(3) 0.2972(3) 0.052(3) Uani 0.735(12) 1 d . . P B 1
H46A H 1.3763 0.3711 0.2884 0.078 Uiso 0.735(12) 1 calc R U P B 1
H46B H 1.3536 0.3219 0.3179 0.078 Uiso 0.735(12) 1 calc R U P B 1
H46C H 1.2912 0.3711 0.3191 0.078 Uiso 0.735(12) 1 calc R U P B 1
C45A C 1.2702(14) 0.3369(6) 0.2711(8) 0.017(5) Uiso 0.265(12) 1 d . . P B 2
H45C H 1.2682 0.3625 0.2986 0.020 Uiso 0.265(12) 1 calc R U P B 2
H45D H 1.3297 0.3164 0.2846 0.020 Uiso 0.265(12) 1 calc R U P B 2
C46A C 1.2677(13) 0.3603(7) 0.2162(7) 0.033(5) Uiso 0.265(12) 1 d . . P B 2
H46D H 1.3258 0.3812 0.2200 0.050 Uiso 0.265(12) 1 calc R U P B 2
H46E H 1.2085 0.3807 0.2040 0.050 Uiso 0.265(12) 1 calc R U P B 2
H46F H 1.2670 0.3342 0.1894 0.050 Uiso 0.265(12) 1 calc R U P B 2
C51 C 0.8698(2) 0.38590(12) 0.21000(14) 0.0099(6) Uani 1 1 d . . . . .
C52 C 0.8828(2) 0.38176(13) 0.15460(14) 0.0126(7) Uani 1 1 d . . . . .
C53 C 0.7968(2) 0.39723(12) 0.12005(14) 0.0124(7) Uani 1 1 d . . . . .
C54 C 0.7303(2) 0.40904(12) 0.15248(13) 0.0101(7) Uani 1 1 d . . . . .
C55 C 0.6344(2) 0.42741(12) 0.13109(13) 0.0094(6) Uani 1 1 d . . . . .
H55A H 0.6144 0.4312 0.0927 0.011 Uiso 1 1 calc R U . . .
C56 C 0.5650(2) 0.44071(11) 0.15839(13) 0.0096(6) Uani 1 1 d . . . . .
C57 C 0.4698(2) 0.46319(12) 0.13330(14) 0.0109(7) Uani 1 1 d . . . . .
C58 C 0.4256(2) 0.47027(12) 0.17438(14) 0.0134(7) Uani 1 1 d . . . . .
C59 C 0.4940(2) 0.45249(12) 0.22400(14) 0.0110(7) Uani 1 1 d . . . . .
C60 C 0.4783(2) 0.45326(12) 0.27596(14) 0.0133(7) Uani 1 1 d . . . . .
H60A H 0.4153 0.4638 0.2781 0.016 Uiso 1 1 calc R U . . .
C61 C 0.5452(2) 0.44010(13) 0.32518(14) 0.0129(7) Uani 1 1 d . . . . .
C62 C 0.5285(3) 0.44389(14) 0.37895(15) 0.0179(8) Uani 1 1 d . . . . .
C63 C 0.6139(3) 0.43043(14) 0.41537(15) 0.0185(8) Uani 1 1 d . . . . .
C64 C 0.6829(3) 0.41852(13) 0.38381(14) 0.0139(7) Uani 1 1 d . . . . .
C65 C 0.7800(3) 0.40453(13) 0.40522(14) 0.0135(7) Uani 1 1 d . . . . .
H65A H 0.8005 0.4013 0.4437 0.016 Uiso 1 1 calc R U . . .
C66 C 0.8518(2) 0.39455(12) 0.37802(14) 0.0111(7) Uani 1 1 d . . . . .
C67 C 0.9530(2) 0.38417(12) 0.40545(14) 0.0119(7) Uani 1 1 d . . . . .
C68 C 1.0020(2) 0.37688(12) 0.36650(14) 0.0121(7) Uani 1 1 d . . . . .
C69 C 0.9283(2) 0.38337(11) 0.31341(13) 0.0091(6) Uani 1 1 d . . . . .
C70 C 0.9426(2) 0.37992(11) 0.26060(13) 0.0093(6) Uani 1 1 d . . . . .
C71 C 0.9669(3) 0.36054(15) 0.13518(15) 0.0209(8) Uani 1 1 d . . . . .
H71A H 0.9397 0.3391 0.1032 0.025 Uiso 1 1 calc R U . . .
H71B H 1.0077 0.3395 0.1644 0.025 Uiso 1 1 calc R U . . .
C72 C 1.0322(3) 0.40002(18) 0.11959(17) 0.0307(10) Uani 1 1 d . . . . .
H72A H 1.0883 0.3840 0.1108 0.046 Uiso 1 1 calc R U . . .
H72B H 1.0559 0.4228 0.1502 0.046 Uiso 1 1 calc R U . . .
H72C H 0.9943 0.4185 0.0878 0.046 Uiso 1 1 calc R U . . .
C73 C 0.7739(3) 0.40251(14) 0.05925(14) 0.0183(8) Uani 1 1 d . . . . .
H73A H 0.7065 0.3903 0.0429 0.022 Uiso 1 1 calc R U . . .
H73B H 0.8195 0.3814 0.0457 0.022 Uiso 1 1 calc R U . . .
C74 C 0.7818(3) 0.45578(16) 0.04046(16) 0.0275(9) Uani 1 1 d . . . . .
H74A H 0.7681 0.4566 0.0007 0.041 Uiso 1 1 calc R U . . .
H74B H 0.8483 0.4683 0.0567 0.041 Uiso 1 1 calc R U . . .
H74C H 0.7342 0.4766 0.0520 0.041 Uiso 1 1 calc R U . . .
C75 C 0.4342(3) 0.47901(13) 0.07491(14) 0.0154(7) Uani 1 1 d . . . . .
H75A H 0.3617 0.4816 0.0649 0.019 Uiso 1 1 calc R U . . .
H75B H 0.4521 0.4533 0.0515 0.019 Uiso 1 1 calc R U . . .
C76 C 0.4774(3) 0.52887(14) 0.06396(16) 0.0244(9) Uani 1 1 d . . . . .
H76A H 0.4522 0.5374 0.0254 0.037 Uiso 1 1 calc R U . . .
H76B H 0.5490 0.5264 0.0732 0.037 Uiso 1 1 calc R U . . .
H76C H 0.4584 0.5546 0.0863 0.037 Uiso 1 1 calc R U . . .
C77 C 0.3285(3) 0.49438(15) 0.17145(16) 0.0217(8) Uani 1 1 d . . . . .
H77A H 0.2940 0.4750 0.1938 0.026 Uiso 1 1 calc R U . . .
H77B H 0.2878 0.4936 0.1333 0.026 Uiso 1 1 calc R U . . .
C78 C 0.3385(3) 0.54779(16) 0.19129(19) 0.0338(11) Uani 1 1 d . . . . .
H78A H 0.2732 0.5616 0.1885 0.051 Uiso 1 1 calc R U . . .
H78B H 0.3711 0.5674 0.1688 0.051 Uiso 1 1 calc R U . . .
H78C H 0.3776 0.5488 0.2293 0.051 Uiso 1 1 calc R U . . .
C79 C 0.4359(3) 0.46312(16) 0.39008(16) 0.0236(9) Uani 1 1 d . . . . .
H79A H 0.4317 0.4510 0.4261 0.028 Uiso 1 1 calc R U . . .
H79B H 0.3786 0.4501 0.3622 0.028 Uiso 1 1 calc R U . . .
C80 C 0.4327(3) 0.51929(17) 0.38943(19) 0.0329(10) Uani 1 1 d . . . . .
H80A H 0.3701 0.5305 0.3948 0.049 Uiso 1 1 calc R U . . .
H80B H 0.4393 0.5314 0.3543 0.049 Uiso 1 1 calc R U . . .
H80C H 0.4868 0.5323 0.4187 0.049 Uiso 1 1 calc R U . . .
C81 C 0.6393(3) 0.43119(15) 0.47677(15) 0.0210(8) Uani 1 1 d . . . . .
H81A H 0.5782 0.4290 0.4887 0.025 Uiso 1 1 calc R U . . .
H81B H 0.6802 0.4019 0.4913 0.025 Uiso 1 1 calc R U . . .
C82 C 0.6940(3) 0.47771(16) 0.49980(16) 0.0280(9) Uani 1 1 d . . . . .
H82A H 0.7164 0.4751 0.5395 0.042 Uiso 1 1 calc R U . . .
H82B H 0.6503 0.5064 0.4898 0.042 Uiso 1 1 calc R U . . .
H82C H 0.7507 0.4819 0.4850 0.042 Uiso 1 1 calc R U . . .
C83 C 0.9939(3) 0.37998(13) 0.46595(14) 0.0151(7) Uani 1 1 d . . . . .
H83A H 0.9607 0.4043 0.4842 0.018 Uiso 1 1 calc R U . . .
H83B H 1.0647 0.3881 0.4757 0.018 Uiso 1 1 calc R U . . .
C84 C 0.9801(3) 0.32784(14) 0.48642(15) 0.0216(8) Uani 1 1 d . . . . .
H84A H 1.0095 0.3262 0.5258 0.032 Uiso 1 1 calc R U . . .
H84B H 1.0119 0.3036 0.4681 0.032 Uiso 1 1 calc R U . . .
H84C H 0.9099 0.3203 0.4785 0.032 Uiso 1 1 calc R U . . .
C85 C 1.1096(2) 0.36385(13) 0.38235(14) 0.0144(7) Uani 1 1 d . . . . .
H85A H 1.1250 0.3453 0.3521 0.017 Uiso 1 1 calc R U . . .
H85B H 1.1233 0.3418 0.4146 0.017 Uiso 1 1 calc R U . . .
C86 C 1.1769(3) 0.40941(15) 0.39558(16) 0.0222(8) Uani 1 1 d . . . . .
H86A H 1.2452 0.3986 0.4090 0.033 Uiso 1 1 calc R U . . .
H86B H 1.1588 0.4294 0.4236 0.033 Uiso 1 1 calc R U . . .
H86C H 1.1697 0.4294 0.3626 0.033 Uiso 1 1 calc R U . . .
C101 C 0.8092(3) 0.03260(12) 0.22673(15) 0.0144(7) Uani 1 1 d . . . . .
H10B H 0.7750 0.0572 0.1994 0.017 Uiso 1 1 calc R U . . .
H10C H 0.8679 0.0209 0.2162 0.017 Uiso 1 1 calc R U . . .
C102 C 0.8401(2) 0.05664(12) 0.28188(15) 0.0144(7) Uani 1 1 d . . . . .
H10D H 0.8774 0.0326 0.3089 0.017 Uiso 1 1 calc R U . . .
H10E H 0.8836 0.0851 0.2807 0.017 Uiso 1 1 calc R U . . .
C103 C 0.6603(2) 0.00806(12) 0.24388(15) 0.0140(7) Uani 1 1 d . . . . .
H10F H 0.6169 -0.0204 0.2452 0.017 Uiso 1 1 calc R U . . .
H10G H 0.6228 0.0321 0.2170 0.017 Uiso 1 1 calc R U . . .
C104 C 0.6918(3) 0.03212(12) 0.29910(15) 0.0149(7) Uani 1 1 d . . . . .
H10H H 0.6332 0.0437 0.3099 0.018 Uiso 1 1 calc R U . . .
H10I H 0.7264 0.0075 0.3263 0.018 Uiso 1 1 calc R U . . .
C105 C 0.6834(2) 0.28206(12) 0.27618(14) 0.0117(7) Uani 1 1 d . . . . .
C106 C 0.5410(3) 0.23807(13) 0.24770(15) 0.0161(7) Uani 1 1 d . . . . .
H10J H 0.5060 0.2076 0.2439 0.019 Uiso 1 1 calc R U . . .
C107 C 0.4897(3) 0.28100(13) 0.22886(16) 0.0190(8) Uani 1 1 d . . . . .
H10K H 0.4210 0.2807 0.2126 0.023 Uiso 1 1 calc R U . . .
C108 C 0.5436(3) 0.32420(13) 0.23495(15) 0.0165(7) Uani 1 1 d . . . . .
H10L H 0.5105 0.3541 0.2216 0.020 Uiso 1 1 calc R U . . .
C1S C 0.7579(5) 0.2534(2) 0.5898(2) 0.0515(15) Uani 1 1 d . . . . .
H1SA H 0.7276 0.2623 0.5508 0.062 Uiso 1 1 calc R U . . .
Cl1 Cl 0.84095(10) 0.20378(6) 0.59198(5) 0.0535(4) Uani 1 1 d . . . . .
Cl2 Cl 0.66478(10) 0.23631(5) 0.61925(6) 0.0487(3) Uani 1 1 d . . . . .
Cl3 Cl 0.82386(14) 0.30569(6) 0.62339(6) 0.0657(5) Uani 1 1 d . . . . .
C2S C 0.4060(4) 0.27447(18) 0.4873(2) 0.0384(11) Uani 1 1 d . . . . .
H2SA H 0.3809 0.2644 0.5189 0.046 Uiso 1 1 calc R U . . .
Cl4 Cl 0.46432(10) 0.22344(5) 0.46769(7) 0.0536(4) Uani 1 1 d . . . . .
Cl5 Cl 0.48935(12) 0.32337(5) 0.50835(6) 0.0558(4) Uani 1 1 d . . . . .
Cl6 Cl 0.30777(10) 0.29356(5) 0.43567(8) 0.0652(5) Uani 1 1 d . . . . .
N1S N 0.7645(3) 0.27306(14) 0.05940(16) 0.0411(10) Uani 1 1 d . . . . .
C3S C 0.7374(3) 0.27567(14) 0.09738(17) 0.0272(9) Uani 1 1 d . . . . .
C4S C 0.7037(4) 0.27900(15) 0.14689(18) 0.0321(10) Uani 1 1 d . . . . .
H4A H 0.6357 0.2674 0.1392 0.048 Uiso 1 1 calc R U . . .
H4B H 0.7074 0.3135 0.1592 0.048 Uiso 1 1 calc R U . . .
H4C H 0.7455 0.2583 0.1754 0.048 Uiso 1 1 calc R U . . .
N2S N 0.7203(4) 0.28993(18) 0.4682(2) 0.0535(12) Uani 1 1 d . . . . .
C5S C 0.6566(4) 0.29334(17) 0.4300(2) 0.0346(11) Uani 1 1 d . . . . .
C6S C 0.5769(4) 0.2989(2) 0.38144(19) 0.0456(13) Uani 1 1 d . . . . .
H6C H 0.5602 0.2665 0.3641 0.068 Uiso 1 1 calc R U . . .
H6B H 0.5968 0.3214 0.3561 0.068 Uiso 1 1 calc R U . . .
H6A H 0.5196 0.3126 0.3912 0.068 Uiso 1 1 calc R U . . .

loop_
_atom_site_aniso_label
_atom_site_aniso_U_11
_atom_site_aniso_U_22
_atom_site_aniso_U_33
_atom_site_aniso_U_23
_atom_site_aniso_U_13
_atom_site_aniso_U_12
Mg1 0.0077(5) 0.0096(5) 0.0094(5) -0.0001(4) 0.0007(4) -0.0020(4)
Mg2 0.0062(5) 0.0109(5) 0.0091(5) 0.0015(4) 0.0017(4) 0.0021(4)
O1 0.0115(12) 0.0086(11) 0.0191(13) -0.0008(9) 0.0049(10) -0.0008(9)
O2 0.0120(12) 0.0074(11) 0.0185(13) 0.0000(9) 0.0034(10) -0.0001(9)
N1 0.0071(13) 0.0088(13) 0.0106(14) 0.0015(10) 0.0005(11) 0.0004(10)
N2 0.0092(14) 0.0084(13) 0.0120(14) 0.0006(11) 0.0020(11) -0.0001(11)
N3 0.0092(14) 0.0098(13) 0.0114(14) -0.0021(11) 0.0013(11) -0.0004(11)
N4 0.0086(14) 0.0077(13) 0.0110(14) -0.0005(10) 0.0030(11) 0.0002(10)
N5 0.0049(14) 0.0105(14) 0.0161(15) 0.0001(11) 0.0042(12) 0.0003(11)
N6 0.0079(14) 0.0080(13) 0.0107(14) -0.0014(10) 0.0008(11) -0.0005(10)
N7 0.0076(13) 0.0095(13) 0.0102(14) 0.0009(10) 0.0019(11) -0.0002(11)
N8 0.0090(14) 0.0136(14) 0.0097(14) 0.0027(11) 0.0024(11) 0.0023(11)
N9 0.0089(14) 0.0091(13) 0.0098(14) 0.0005(10) 0.0032(11) 0.0015(11)
N101 0.0117(15) 0.0098(14) 0.0153(14) 0.0015(11) 0.0057(12) 0.0012(11)
N102 0.0079(14) 0.0104(14) 0.0133(14) 0.0007(11) 0.0022(11) 0.0002(11)
N103 0.0103(15) 0.0069(14) 0.0307(19) 0.0041(13) -0.0038(13) 0.0005(12)
C1 0.0122(17) 0.0061(15) 0.0128(16) 0.0026(12) 0.0034(13) 0.0012(12)
C2 0.0117(17) 0.0115(16) 0.0138(17) 0.0015(13) 0.0038(14) 0.0016(13)
C3 0.0176(18) 0.0110(16) 0.0125(17) 0.0025(13) 0.0054(14) 0.0008(14)
C4 0.0126(17) 0.0066(15) 0.0144(17) 0.0028(12) 0.0035(14) 0.0028(13)
C5 0.0144(17) 0.0098(16) 0.0098(16) -0.0001(12) 0.0015(14) -0.0009(13)
C6 0.0086(16) 0.0073(15) 0.0138(17) 0.0003(12) -0.0005(13) -0.0008(12)
C7 0.0128(18) 0.0181(18) 0.0117(17) -0.0001(14) -0.0010(14) -0.0046(14)
C8 0.0127(18) 0.0169(18) 0.0151(18) 0.0010(14) 0.0006(14) -0.0047(14)
C9 0.0088(16) 0.0085(15) 0.0141(17) 0.0000(13) -0.0001(13) -0.0005(13)
C10 0.0063(16) 0.0113(16) 0.0158(17) 0.0000(13) 0.0013(13) -0.0025(13)
C11 0.0100(16) 0.0091(15) 0.0140(17) -0.0008(13) 0.0033(13) 0.0000(13)
C12 0.0119(17) 0.0141(17) 0.0150(17) -0.0001(13) 0.0037(14) 0.0004(13)
C13 0.0108(17) 0.0159(17) 0.0135(17) -0.0002(13) 0.0046(14) 0.0009(13)
C14 0.0100(17) 0.0122(16) 0.0124(17) -0.0004(13) 0.0036(13) 0.0020(13)
C15 0.0121(17) 0.0104(16) 0.0088(16) 0.0005(12) -0.0007(13) 0.0007(13)
C16 0.0091(16) 0.0066(15) 0.0116(16) 0.0001(12) -0.0014(13) 0.0002(12)
C17 0.0111(17) 0.0062(15) 0.0135(17) 0.0013(12) 0.0014(13) 0.0003(12)
C18 0.0093(16) 0.0073(15) 0.0149(17) -0.0002(12) 0.0001(13) 0.0010(12)
C19 0.0096(16) 0.0051(15) 0.0119(16) 0.0007(12) -0.0016(13) 0.0013(12)
C20 0.0096(16) 0.0043(14) 0.0141(17) 0.0018(12) 0.0039(13) 0.0003(12)
C21 0.0166(19) 0.028(2) 0.0143(18) 0.0003(15) 0.0066(15) -0.0057(15)
C22 0.022(2) 0.034(2) 0.036(2) -0.0073(19) 0.0131(19) -0.0019(18)
C23 0.0139(18) 0.025(2) 0.0138(18) -0.0002(14) 0.0035(14) -0.0020(15)
C24 0.025(2) 0.029(2) 0.022(2) -0.0098(17) 0.0044(17) -0.0011(17)
C25 0.020(2) 0.036(2) 0.0128(18) -0.0023(16) 0.0009(15) -0.0135(17)
C26 0.048(3) 0.033(2) 0.025(2) -0.0119(18) 0.011(2) -0.018(2)
C27 0.020(2) 0.048(3) 0.017(2) -0.0057(18) 0.0029(16) -0.0214(19)
C28 0.056(3) 0.038(3) 0.041(3) -0.016(2) 0.027(2) -0.037(2)
C29 0.0145(18) 0.029(2) 0.0180(19) -0.0028(15) 0.0079(15) -0.0054(15)
C30 0.028(2) 0.030(2) 0.041(3) 0.0046(19) 0.012(2) -0.0119(19)
C31 0.0141(18) 0.027(2) 0.0128(18) -0.0005(15) 0.0055(15) -0.0006(15)
C32 0.025(2) 0.035(2) 0.0156(19) 0.0058(16) 0.0042(16) 0.0023(18)
C33 0.0091(17) 0.0134(17) 0.0157(18) -0.0011(13) -0.0001(14) -0.0009(13)
C34 0.0172(19) 0.0228(19) 0.0134(18) 0.0028(14) -0.0015(15) 0.0008(15)
C35 0.0080(17) 0.0188(18) 0.0145(17) -0.0008(14) -0.0015(14) -0.0045(14)
C36 0.0119(18) 0.029(2) 0.021(2) 0.0064(16) 0.0003(15) 0.0018(15)
C37 0.0090(17) 0.0115(16) 0.0188(18) 0.0002(13) 0.0052(14) 0.0017(13)
C38 0.0116(17) 0.0108(16) 0.0128(16) 0.0000(13) 0.0038(13) 0.0025(13)
C39 0.0130(18) 0.0145(18) 0.033(2) 0.0003(15) 0.0115(16) 0.0003(14)
C40 0.0132(18) 0.0140(18) 0.038(2) -0.0015(16) 0.0143(17) -0.0002(14)
C41 0.0090(16) 0.0102(16) 0.0140(17) -0.0004(13) 0.0035(13) -0.0014(13)
C42 0.0074(16) 0.0114(16) 0.0105(16) 0.0007(12) 0.0027(13) 0.0004(12)
C43 0.012(3) 0.015(2) 0.034(4) -0.001(2) 0.013(3) -0.0008(17)
C44 0.034(4) 0.072(5) 0.050(4) 0.019(3) 0.010(3) 0.041(3)
C45 0.010(3) 0.014(3) 0.026(4) 0.002(2) 0.009(3) 0.0018(19)
C46 0.042(4) 0.077(6) 0.037(4) -0.014(4) 0.012(3) -0.045(4)
C51 0.0089(16) 0.0065(15) 0.0148(17) 0.0001(12) 0.0037(13) 0.0008(12)
C52 0.0109(17) 0.0155(17) 0.0117(17) -0.0032(13) 0.0035(14) -0.0015(13)
C53 0.0115(17) 0.0127(16) 0.0136(17) -0.0018(13) 0.0041(14) -0.0011(13)
C54 0.0109(17) 0.0069(15) 0.0126(16) -0.0011(12) 0.0033(13) -0.0029(12)
C55 0.0099(16) 0.0088(15) 0.0075(15) -0.0004(12) -0.0014(13) -0.0005(12)
C56 0.0095(16) 0.0054(15) 0.0114(16) 0.0004(12) -0.0016(13) -0.0016(12)
C57 0.0083(16) 0.0089(15) 0.0139(17) -0.0010(13) 0.0004(13) 0.0003(13)
C58 0.0096(17) 0.0113(16) 0.0177(18) 0.0016(13) 0.0008(14) -0.0007(13)
C59 0.0089(16) 0.0084(15) 0.0147(17) 0.0025(13) 0.0013(13) 0.0015(13)
C60 0.0072(16) 0.0146(17) 0.0195(18) 0.0035(14) 0.0059(14) 0.0038(13)
C61 0.0100(17) 0.0157(17) 0.0146(17) 0.0022(13) 0.0058(14) 0.0005(13)
C62 0.0138(18) 0.0236(19) 0.0183(19) 0.0049(15) 0.0079(15) 0.0029(15)
C63 0.0180(19) 0.0226(19) 0.0173(19) 0.0032(15) 0.0086(15) 0.0042(15)
C64 0.0134(18) 0.0168(17) 0.0133(17) 0.0031(13) 0.0066(14) 0.0007(14)
C65 0.0141(18) 0.0169(17) 0.0094(16) 0.0038(13) 0.0028(14) 0.0031(14)
C66 0.0088(16) 0.0104(16) 0.0123(16) 0.0010(12) -0.0003(13) 0.0003(13)
C67 0.0104(17) 0.0126(16) 0.0115(17) 0.0007(13) 0.0008(13) 0.0000(13)
C68 0.0088(17) 0.0107(16) 0.0155(17) 0.0001(13) 0.0008(14) 0.0003(13)
C69 0.0084(16) 0.0052(15) 0.0131(16) -0.0009(12) 0.0018(13) -0.0003(12)
C70 0.0093(16) 0.0043(14) 0.0145(17) -0.0015(12) 0.0033(13) 0.0002(12)
C71 0.0142(19) 0.034(2) 0.0148(18) -0.0014(16) 0.0047(15) 0.0069(16)
C72 0.022(2) 0.050(3) 0.023(2) 0.0109(19) 0.0121(18) 0.0053(19)
C73 0.0119(18) 0.032(2) 0.0111(17) -0.0018(15) 0.0033(14) 0.0037(15)
C74 0.024(2) 0.041(2) 0.017(2) 0.0122(17) 0.0050(17) 0.0036(18)
C75 0.0134(18) 0.0174(18) 0.0128(17) 0.0012(14) -0.0012(14) 0.0056(14)
C76 0.034(2) 0.022(2) 0.0160(19) 0.0045(15) 0.0036(17) 0.0035(17)
C77 0.0132(19) 0.032(2) 0.0177(19) 0.0033(16) 0.0014(15) 0.0120(16)
C78 0.037(3) 0.031(2) 0.036(2) 0.0074(19) 0.014(2) 0.023(2)
C79 0.017(2) 0.039(2) 0.0162(19) 0.0034(17) 0.0085(16) 0.0060(17)
C80 0.029(2) 0.040(3) 0.031(2) 0.0015(19) 0.0113(19) 0.015(2)
C81 0.0186(19) 0.033(2) 0.0152(18) 0.0046(16) 0.0106(15) 0.0071(16)
C82 0.029(2) 0.035(2) 0.020(2) 0.0013(17) 0.0081(18) 0.0054(18)
C83 0.0136(18) 0.0207(18) 0.0099(17) 0.0002(14) 0.0013(14) 0.0035(14)
C84 0.025(2) 0.023(2) 0.0146(18) 0.0058(15) 0.0012(16) 0.0018(16)
C85 0.0085(17) 0.0198(18) 0.0124(17) 0.0003(14) -0.0015(14) 0.0028(14)
C86 0.0142(19) 0.028(2) 0.021(2) -0.0001(16) -0.0014(16) -0.0021(16)
C101 0.0115(17) 0.0102(16) 0.0228(19) 0.0038(14) 0.0066(15) -0.0005(13)
C102 0.0070(16) 0.0100(16) 0.0249(19) 0.0026(14) 0.0021(14) 0.0013(13)
C103 0.0058(16) 0.0093(16) 0.027(2) 0.0010(14) 0.0042(14) 0.0008(13)
C104 0.0164(18) 0.0083(16) 0.0224(19) 0.0035(13) 0.0093(15) 0.0011(13)
C105 0.0122(17) 0.0106(16) 0.0131(17) 0.0001(13) 0.0049(14) 0.0012(13)
C106 0.0103(17) 0.0112(17) 0.027(2) -0.0008(14) 0.0059(15) -0.0008(13)
C107 0.0070(17) 0.0156(18) 0.033(2) -0.0003(15) 0.0025(15) 0.0006(14)
C108 0.0140(18) 0.0111(17) 0.0233(19) 0.0004(14) 0.0033(15) 0.0040(14)
C1S 0.084(4) 0.041(3) 0.023(2) -0.004(2) 0.003(3) -0.012(3)
Cl1 0.0446(7) 0.0775(10) 0.0394(7) -0.0292(7) 0.0131(6) -0.0099(7)
Cl2 0.0509(8) 0.0452(7) 0.0530(8) -0.0061(6) 0.0190(6) -0.0004(6)
Cl3 0.0953(12) 0.0478(8) 0.0511(8) -0.0051(6) 0.0141(8) -0.0275(8)
C2S 0.043(3) 0.039(3) 0.040(3) -0.007(2) 0.024(2) -0.003(2)
Cl4 0.0377(7) 0.0352(7) 0.0823(10) 0.0031(6) 0.0062(7) 0.0117(5)
Cl5 0.0691(10) 0.0555(8) 0.0518(8) -0.0218(6) 0.0320(7) -0.0239(7)
Cl6 0.0316(7) 0.0463(8) 0.1043(13) 0.0200(8) -0.0052(7) 0.0062(6)
N1S 0.070(3) 0.028(2) 0.035(2) 0.0002(17) 0.030(2) 0.0086(19)
C3S 0.039(3) 0.0149(19) 0.029(2) 0.0012(16) 0.011(2) 0.0055(17)
C4S 0.053(3) 0.020(2) 0.030(2) 0.0005(17) 0.023(2) 0.0029(19)
N2S 0.054(3) 0.054(3) 0.050(3) 0.014(2) 0.010(3) 0.002(2)
C5S 0.047(3) 0.029(2) 0.032(3) 0.0012(19) 0.017(2) -0.001(2)
C6S 0.043(3) 0.075(4) 0.022(2) -0.007(2) 0.014(2) -0.017(3)

loop_
_atom_type_symbol
_atom_type_description
_atom_type_scat_dispersion_real
_atom_type_scat_dispersion_imag
_atom_type_scat_source
C C 0.0033 0.0016 'International Tables Vol C Tables 4.2.6.8 and 6.1.1.4'
H H 0.0000 0.0000 'International Tables Vol C Tables 4.2.6.8 and 6.1.1.4'
N N 0.0061 0.0033 'International Tables Vol C Tables 4.2.6.8 and 6.1.1.4'
O O 0.0106 0.0060 'International Tables Vol C Tables 4.2.6.8 and 6.1.1.4'
Mg Mg 0.0486 0.0363 'International Tables Vol C Tables 4.2.6.8 and 6.1.1.4'
Cl Cl 0.1484 0.1585 'International Tables Vol C Tables 4.2.6.8 and 6.1.1.4'

loop_
_geom_angle_atom_site_label_1
_geom_angle_atom_site_label_2
_geom_angle_atom_site_label_3
_geom_angle
_geom_angle_site_symmetry_1
_geom_angle_site_symmetry_3
N1 Mg1 N4 87.43(11) . .
N1 Mg1 N2 92.71(12) . .
N4 Mg1 N2 176.70(12) . .
N1 Mg1 N3 178.65(12) . .
N4 Mg1 N3 92.70(12) . .
N2 Mg1 N3 87.08(12) . .
N1 Mg1 O2 89.03(10) . .
N4 Mg1 O2 89.16(10) . .
N2 Mg1 O2 87.55(10) . .
N3 Mg1 O2 89.63(10) . .
N1 Mg1 N101 89.23(10) . .
N4 Mg1 N101 94.06(11) . .
N2 Mg1 N101 89.23(11) . .
N3 Mg1 N101 92.10(11) . .
O2 Mg1 N101 176.27(10) . .
N6 Mg2 N8 179.67(13) . .
N6 Mg2 N7 92.14(12) . .
N8 Mg2 N7 87.96(12) . .
N6 Mg2 N9 87.87(11) . .
N8 Mg2 N9 92.02(12) . .
N7 Mg2 N9 177.22(12) . .
N6 Mg2 O1 89.24(10) . 2_655
N8 Mg2 O1 90.45(11) . 2_655
N7 Mg2 O1 87.59(10) . 2_655
N9 Mg2 O1 89.63(10) . 2_655
N6 Mg2 N102 91.82(10) . .
N8 Mg2 N102 88.50(11) . .
N7 Mg2 N102 88.09(10) . .
N9 Mg2 N102 94.69(10) . .
O1 Mg2 N102 175.59(10) 2_655 .
C103 O1 C101 109.6(2) . .
C103 O1 Mg2 123.31(19) . 2_645
C101 O1 Mg2 123.60(19) . 2_645
C104 O2 C102 109.3(2) . .
C104 O2 Mg1 122.84(19) . .
C102 O2 Mg1 122.97(19) . .
C4 N1 C1 107.9(3) . .
C4 N1 Mg1 122.6(2) . .
C1 N1 Mg1 129.3(2) . .
C6 N2 C9 106.5(3) . .
C6 N2 Mg1 124.8(2) . .
C9 N2 Mg1 128.5(2) . .
C14 N3 C11 106.7(3) . .
C14 N3 Mg1 124.3(2) . .
C11 N3 Mg1 128.9(2) . .
C16 N4 C19 107.6(3) . .
C16 N4 Mg1 122.7(2) . .
C19 N4 Mg1 129.5(2) . .
C41 N5 C38 109.9(3) . .
C41 N5 H5 127(3) . .
C38 N5 H5 123(3) . .
C54 N6 C51 107.2(3) . .
C54 N6 Mg2 123.6(2) . .
C51 N6 Mg2 129.2(2) . .
C56 N7 C59 106.8(3) . .
C56 N7 Mg2 124.9(2) . .
C59 N7 Mg2 127.9(2) . .
C64 N8 C61 106.8(3) . .
C64 N8 Mg2 125.0(2) . .
C61 N8 Mg2 128.2(2) . .
C66 N9 C69 107.6(3) . .
C66 N9 Mg2 123.0(2) . .
C69 N9 Mg2 128.9(2) . .
C106 N101 C105 116.1(3) . .
C106 N101 Mg1 112.1(2) . .
C105 N101 Mg1 131.4(2) . .
C108 N102 C105 115.7(3) . .
C108 N102 Mg2 113.4(2) . .
C105 N102 Mg2 130.8(2) . .
C105 N103 H3A 116(3) . .
C105 N103 H3B 117(3) . .
H3A N103 H3B 122(4) . .
N1 C1 C20 123.9(3) . .
N1 C1 C2 108.5(3) . .
C20 C1 C2 127.4(3) . .
C3 C2 C1 106.4(3) . .
C3 C2 C21 122.4(3) . .
C1 C2 C21 131.1(3) . .
C2 C3 C4 107.5(3) . .
C2 C3 C23 128.3(3) . .
C4 C3 C23 124.1(3) . .
N1 C4 C5 126.5(3) . .
N1 C4 C3 109.6(3) . .
C5 C4 C3 123.8(3) . .
C6 C5 C4 129.4(3) . .
C6 C5 H5A 115.3 . .
C4 C5 H5A 115.3 . .
N2 C6 C5 123.8(3) . .
N2 C6 C7 110.3(3) . .
C5 C6 C7 125.8(3) . .
C8 C7 C6 106.5(3) . .
C8 C7 C25 128.1(3) . .
C6 C7 C25 125.2(3) . .
C7 C8 C9 106.5(3) . .
C7 C8 C27 128.8(3) . .
C9 C8 C27 124.6(3) . .
N2 C9 C10 124.5(3) . .
N2 C9 C8 110.1(3) . .
C10 C9 C8 125.4(3) . .
C9 C10 C11 126.8(3) . .
C9 C10 H10A 116.6 . .
C11 C10 H10A 116.6 . .
N3 C11 C10 124.1(3) . .
N3 C11 C12 110.5(3) . .
C10 C11 C12 125.4(3) . .
C13 C12 C11 106.1(3) . .
C13 C12 C29 128.1(3) . .
C11 C12 C29 125.7(3) . .
C12 C13 C14 106.7(3) . .
C12 C13 C31 128.1(3) . .
C14 C13 C31 125.0(3) . .
N3 C14 C15 124.7(3) . .
N3 C14 C13 110.1(3) . .
C15 C14 C13 125.2(3) . .
C14 C15 C16 129.0(3) . .
C14 C15 H15A 115.5 . .
C16 C15 H15A 115.5 . .
N4 C16 C15 126.5(3) . .
N4 C16 C17 110.0(3) . .
C15 C16 C17 123.5(3) . .
C18 C17 C16 107.4(3) . .
C18 C17 C33 128.3(3) . .
C16 C17 C33 124.3(3) . .
C17 C18 C19 106.6(3) . .
C17 C18 C35 121.7(3) . .
C19 C18 C35 131.7(3) . .
N4 C19 C20 123.3(3) . .
N4 C19 C18 108.4(3) . .
C20 C19 C18 128.3(3) . .
C19 C20 C1 126.1(3) . .
C19 C20 C37 116.6(3) . .
C1 C20 C37 117.0(3) . .
C2 C21 C22 113.8(3) . .
C2 C21 H21A 108.8 . .
C22 C21 H21A 108.8 . .
C2 C21 H21B 108.8 . .
C22 C21 H21B 108.8 . .
H21A C21 H21B 107.7 . .
C21 C22 H22A 109.5 . .
C21 C22 H22B 109.5 . .
H22A C22 H22B 109.5 . .
C21 C22 H22C 109.5 . .
H22A C22 H22C 109.5 . .
H22B C22 H22C 109.5 . .
C3 C23 C24 113.4(3) . .
C3 C23 H23A 108.9 . .
C24 C23 H23A 108.9 . .
C3 C23 H23B 108.9 . .
C24 C23 H23B 108.9 . .
H23A C23 H23B 107.7 . .
C23 C24 H24A 109.5 . .
C23 C24 H24B 109.5 . .
H24A C24 H24B 109.5 . .
C23 C24 H24C 109.5 . .
H24A C24 H24C 109.5 . .
H24B C24 H24C 109.5 . .
C7 C25 C26 112.6(3) . .
C7 C25 H25A 109.1 . .
C26 C25 H25A 109.1 . .
C7 C25 H25B 109.1 . .
C26 C25 H25B 109.1 . .
H25A C25 H25B 107.8 . .
C25 C26 H26A 109.5 . .
C25 C26 H26B 109.5 . .
H26A C26 H26B 109.5 . .
C25 C26 H26C 109.5 . .
H26A C26 H26C 109.5 . .
H26B C26 H26C 109.5 . .
C8 C27 C28 112.4(4) . .
C8 C27 H27A 109.1 . .
C28 C27 H27A 109.1 . .
C8 C27 H27B 109.1 . .
C28 C27 H27B 109.1 . .
H27A C27 H27B 107.9 . .
C27 C28 H28A 109.5 . .
C27 C28 H28B 109.5 . .
H28A C28 H28B 109.5 . .
C27 C28 H28C 109.5 . .
H28A C28 H28C 109.5 . .
H28B C28 H28C 109.5 . .
C12 C29 C30 112.7(3) . .
C12 C29 H29A 109.1 . .
C30 C29 H29A 109.1 . .
C12 C29 H29B 109.1 . .
C30 C29 H29B 109.1 . .
H29A C29 H29B 107.8 . .
C29 C30 H30A 109.5 . .
C29 C30 H30B 109.5 . .
H30A C30 H30B 109.5 . .
C29 C30 H30C 109.5 . .
H30A C30 H30C 109.5 . .
H30B C30 H30C 109.5 . .
C13 C31 C32 112.6(3) . .
C13 C31 H31A 109.1 . .
C32 C31 H31A 109.1 . .
C13 C31 H31B 109.1 . .
C32 C31 H31B 109.1 . .
H31A C31 H31B 107.8 . .
C31 C32 H32A 109.5 . .
C31 C32 H32B 109.5 . .
H32A C32 H32B 109.5 . .
C31 C32 H32C 109.5 . .
H32A C32 H32C 109.5 . .
H32B C32 H32C 109.5 . .
C17 C33 C34 112.9(3) . .
C17 C33 H33A 109.0 . .
C34 C33 H33A 109.0 . .
C17 C33 H33B 109.0 . .
C34 C33 H33B 109.0 . .
H33A C33 H33B 107.8 . .
C33 C34 H34A 109.5 . .
C33 C34 H34B 109.5 . .
H34A C34 H34B 109.5 . .
C33 C34 H34C 109.5 . .
H34A C34 H34C 109.5 . .
H34B C34 H34C 109.5 . .
C18 C35 C36 112.9(3) . .
C18 C35 H35A 109.0 . .
C36 C35 H35A 109.0 . .
C18 C35 H35B 109.0 . .
C36 C35 H35B 109.0 . .
H35A C35 H35B 107.8 . .
C35 C36 H36A 109.5 . .
C35 C36 H36B 109.5 . .
H36A C36 H36B 109.5 . .
C35 C36 H36C 109.5 . .
H36A C36 H36C 109.5 . .
H36B C36 H36C 109.5 . .
C38 C37 C20 117.3(3) . .
C38 C37 H37A 121.4 . .
C20 C37 H37A 121.4 . .
C39 C38 N5 107.3(3) . .
C39 C38 C37 129.2(3) . .
N5 C38 C37 123.5(3) . .
C38 C39 C40 107.7(3) . .
C38 C39 C43 125.5(3) . .
C40 C39 C43 126.8(3) . .
C38 C39 C43A 121.2(9) . .
C40 C39 C43A 125.0(9) . .
C41 C40 C39 107.5(3) . .
C41 C40 C45 124.2(3) . .
C39 C40 C45 128.2(3) . .
C41 C40 C45A 123.6(7) . .
C39 C40 C45A 124.0(7) . .
C40 C41 N5 107.6(3) . .
C40 C41 C42 128.7(3) . .
N5 C41 C42 123.6(3) . .
C41 C42 C70 116.2(3) . .
C41 C42 H42A 108.2 . .
C70 C42 H42A 108.2 . .
C41 C42 H42B 108.2 . .
C70 C42 H42B 108.2 . .
H42A C42 H42B 107.4 . .
C39 C43 C44 111.2(5) . .
C39 C43 H43A 109.4 . .
C44 C43 H43A 109.4 . .
C39 C43 H43B 109.4 . .
C44 C43 H43B 109.4 . .
H43A C43 H43B 108.0 . .
C43 C44 H44A 109.5 . .
C43 C44 H44B 109.5 . .
H44A C44 H44B 109.5 . .
C43 C44 H44C 109.5 . .
H44A C44 H44C 109.5 . .
H44B C44 H44C 109.5 . .
C44A C43A C39 94.4(19) . .
C44A C43A H43C 112.9 . .
C39 C43A H43C 112.9 . .
C44A C43A H43D 112.9 . .
C39 C43A H43D 112.9 . .
H43C C43A H43D 110.3 . .
C43A C44A H44D 109.5 . .
C43A C44A H44E 109.5 . .
H44D C44A H44E 109.5 . .
C43A C44A H44F 109.5 . .
H44D C44A H44F 109.5 . .
H44E C44A H44F 109.5 . .
C46 C45 C40 110.7(6) . .
C46 C45 H45A 109.5 . .
C40 C45 H45A 109.5 . .
C46 C45 H45B 109.5 . .
C40 C45 H45B 109.5 . .
H45A C45 H45B 108.1 . .
C45 C46 H46A 109.5 . .
C45 C46 H46B 109.5 . .
H46A C46 H46B 109.5 . .
C45 C46 H46C 109.5 . .
H46A C46 H46C 109.5 . .
H46B C46 H46C 109.5 . .
C46A C45A C40 103.2(14) . .
C46A C45A H45C 111.1 . .
C40 C45A H45C 111.1 . .
C46A C45A H45D 111.1 . .
C40 C45A H45D 111.1 . .
H45C C45A H45D 109.1 . .
C45A C46A H46D 109.5 . .
C45A C46A H46E 109.5 . .
H46D C46A H46E 109.5 . .
C45A C46A H46F 109.5 . .
H46D C46A H46F 109.5 . .
H46E C46A H46F 109.5 . .
N6 C51 C70 123.3(3) . .
N6 C51 C52 108.8(3) . .
C70 C51 C52 127.7(3) . .
C53 C52 C51 106.2(3) . .
C53 C52 C71 123.2(3) . .
C51 C52 C71 130.4(3) . .
C52 C53 C54 107.6(3) . .
C52 C53 C73 127.3(3) . .
C54 C53 C73 125.0(3) . .
N6 C54 C55 125.7(3) . .
N6 C54 C53 110.1(3) . .
C55 C54 C53 124.2(3) . .
C56 C55 C54 129.1(3) . .
C56 C55 H55A 115.5 . .
C54 C55 H55A 115.5 . .
N7 C56 C55 124.3(3) . .
N7 C56 C57 110.3(3) . .
C55 C56 C57 125.4(3) . .
C58 C57 C56 106.2(3) . .
C58 C57 C75 128.2(3) . .
C56 C57 C75 125.4(3) . .
C57 C58 C59 106.6(3) . .
C57 C58 C77 128.3(3) . .
C59 C58 C77 125.0(3) . .
N7 C59 C60 124.4(3) . .
N7 C59 C58 110.1(3) . .
C60 C59 C58 125.5(3) . .
C59 C60 C61 127.1(3) . .
C59 C60 H60A 116.5 . .
C61 C60 H60A 116.5 . .
N8 C61 C60 124.2(3) . .
N8 C61 C62 109.9(3) . .
C60 C61 C62 125.8(3) . .
C63 C62 C61 106.7(3) . .
C63 C62 C79 128.5(3) . .
C61 C62 C79 124.7(3) . .
C62 C63 C64 106.6(3) . .
C62 C63 C81 128.7(3) . .
C64 C63 C81 124.5(3) . .
N8 C64 C65 124.4(3) . .
N8 C64 C63 110.1(3) . .
C65 C64 C63 125.5(3) . .
C64 C65 C66 129.0(3) . .
C64 C65 H65A 115.5 . .
C66 C65 H65A 115.5 . .
N9 C66 C65 126.3(3) . .
N9 C66 C67 110.0(3) . .
C65 C66 C67 123.6(3) . .
C68 C67 C66 107.8(3) . .
C68 C67 C83 127.1(3) . .
C66 C67 C83 125.1(3) . .
C67 C68 C69 106.0(3) . .
C67 C68 C85 120.6(3) . .
C69 C68 C85 133.4(3) . .
N9 C69 C70 123.4(3) . .
N9 C69 C68 108.6(3) . .
C70 C69 C68 128.0(3) . .
C69 C70 C51 126.8(3) . .
C69 C70 C42 116.2(3) . .
C51 C70 C42 116.8(3) . .
C52 C71 C72 113.7(3) . .
C52 C71 H71A 108.8 . .
C72 C71 H71A 108.8 . .
C52 C71 H71B 108.8 . .
C72 C71 H71B 108.8 . .
H71A C71 H71B 107.7 . .
C71 C72 H72A 109.5 . .
C71 C72 H72B 109.5 . .
H72A C72 H72B 109.5 . .
C71 C72 H72C 109.5 . .
H72A C72 H72C 109.5 . .
H72B C72 H72C 109.5 . .
C53 C73 C74 113.5(3) . .
C53 C73 H73A 108.9 . .
C74 C73 H73A 108.9 . .
C53 C73 H73B 108.9 . .
C74 C73 H73B 108.9 . .
H73A C73 H73B 107.7 . .
C73 C74 H74A 109.5 . .
C73 C74 H74B 109.5 . .
H74A C74 H74B 109.5 . .
C73 C74 H74C 109.5 . .
H74A C74 H74C 109.5 . .
H74B C74 H74C 109.5 . .
C57 C75 C76 112.6(3) . .
C57 C75 H75A 109.1 . .
C76 C75 H75A 109.1 . .
C57 C75 H75B 109.1 . .
C76 C75 H75B 109.1 . .
H75A C75 H75B 107.8 . .
C75 C76 H76A 109.5 . .
C75 C76 H76B 109.5 . .
H76A C76 H76B 109.5 . .
C75 C76 H76C 109.5 . .
H76A C76 H76C 109.5 . .
H76B C76 H76C 109.5 . .
C58 C77 C78 113.0(3) . .
C58 C77 H77A 109.0 . .
C78 C77 H77A 109.0 . .
C58 C77 H77B 109.0 . .
C78 C77 H77B 109.0 . .
H77A C77 H77B 107.8 . .
C77 C78 H78A 109.5 . .
C77 C78 H78B 109.5 . .
H78A C78 H78B 109.5 . .
C77 C78 H78C 109.5 . .
H78A C78 H78C 109.5 . .
H78B C78 H78C 109.5 . .
C62 C79 C80 111.6(3) . .
C62 C79 H79A 109.3 . .
C80 C79 H79A 109.3 . .
C62 C79 H79B 109.3 . .
C80 C79 H79B 109.3 . .
H79A C79 H79B 108.0 . .
C79 C80 H80A 109.5 . .
C79 C80 H80B 109.5 . .
H80A C80 H80B 109.5 . .
C79 C80 H80C 109.5 . .
H80A C80 H80C 109.5 . .
H80B C80 H80C 109.5 . .
C82 C81 C63 111.8(3) . .
C82 C81 H81A 109.3 . .
C63 C81 H81A 109.3 . .
C82 C81 H81B 109.3 . .
C63 C81 H81B 109.3 . .
H81A C81 H81B 107.9 . .
C81 C82 H82A 109.5 . .
C81 C82 H82B 109.5 . .
H82A C82 H82B 109.5 . .
C81 C82 H82C 109.5 . .
H82A C82 H82C 109.5 . .
H82B C82 H82C 109.5 . .
C67 C83 C84 111.7(3) . .
C67 C83 H83A 109.3 . .
C84 C83 H83A 109.3 . .
C67 C83 H83B 109.3 . .
C84 C83 H83B 109.3 . .
H83A C83 H83B 107.9 . .
C83 C84 H84A 109.5 . .
C83 C84 H84B 109.5 . .
H84A C84 H84B 109.5 . .
C83 C84 H84C 109.5 . .
H84A C84 H84C 109.5 . .
H84B C84 H84C 109.5 . .
C68 C85 C86 113.2(3) . .
C68 C85 H85A 108.9 . .
C86 C85 H85A 108.9 . .
C68 C85 H85B 108.9 . .
C86 C85 H85B 108.9 . .
H85A C85 H85B 107.7 . .
C85 C86 H86A 109.5 . .
C85 C86 H86B 109.5 . .
H86A C86 H86B 109.5 . .
C85 C86 H86C 109.5 . .
H86A C86 H86C 109.5 . .
H86B C86 H86C 109.5 . .
O1 C101 C102 110.6(3) . .
O1 C101 H10B 109.5 . .
C102 C101 H10B 109.5 . .
O1 C101 H10C 109.5 . .
C102 C101 H10C 109.5 . .
H10B C101 H10C 108.1 . .
O2 C102 C101 110.5(3) . .
O2 C102 H10D 109.5 . .
C101 C102 H10D 109.5 . .
O2 C102 H10E 109.5 . .
C101 C102 H10E 109.5 . .
H10D C102 H10E 108.1 . .
O1 C103 C104 110.2(3) . .
O1 C103 H10F 109.6 . .
C104 C103 H10F 109.6 . .
O1 C103 H10G 109.6 . .
C104 C103 H10G 109.6 . .
H10F C103 H10G 108.1 . .
O2 C104 C103 110.7(3) . .
O2 C104 H10H 109.5 . .
C103 C104 H10H 109.5 . .
O2 C104 H10I 109.5 . .
C103 C104 H10I 109.5 . .
H10H C104 H10I 108.1 . .
N103 C105 N101 117.8(3) . .
N103 C105 N102 116.9(3) . .
N101 C105 N102 125.3(3) . .
N101 C106 C107 122.9(3) . .
N101 C106 H10J 118.6 . .
C107 C106 H10J 118.6 . .
C108 C107 C106 116.5(3) . .
C108 C107 H10K 121.7 . .
C106 C107 H10K 121.7 . .
N102 C108 C107 123.5(3) . .
N102 C108 H10L 118.3 . .
C107 C108 H10L 118.3 . .
Cl2 C1S Cl1 110.9(3) . .
Cl2 C1S Cl3 111.2(3) . .
Cl1 C1S Cl3 109.0(3) . .
Cl2 C1S H1SA 108.6 . .
Cl1 C1S H1SA 108.6 . .
Cl3 C1S H1SA 108.6 . .
Cl6 C2S Cl4 111.4(3) . .
Cl6 C2S Cl5 110.4(3) . .
Cl4 C2S Cl5 110.5(3) . .
Cl6 C2S H2SA 108.1 . .
Cl4 C2S H2SA 108.1 . .
Cl5 C2S H2SA 108.1 . .
N1S C3S C4S 179.3(5) . .
C3S C4S H4A 109.5 . .
C3S C4S H4B 109.5 . .
H4A C4S H4B 109.5 . .
C3S C4S H4C 109.5 . .
H4A C4S H4C 109.5 . .
H4B C4S H4C 109.5 . .
N2S C5S C6S 178.5(6) . .
C5S C6S H6C 109.5 . .
C5S C6S H6B 109.5 . .
H6C C6S H6B 109.5 . .
C5S C6S H6A 109.5 . .
H6C C6S H6A 109.5 . .
H6B C6S H6A 109.5 . .

loop_
_geom_bond_atom_site_label_1
_geom_bond_atom_site_label_2
_geom_bond_distance
_geom_bond_site_symmetry_2
Mg1 N1 2.070(3) .
Mg1 N4 2.077(3) .
Mg1 N2 2.080(3) .
Mg1 N3 2.081(3) .
Mg1 O2 2.272(3) .
Mg1 N101 2.447(3) .
Mg2 N6 2.066(3) .
Mg2 N8 2.074(3) .
Mg2 N7 2.078(3) .
Mg2 N9 2.078(3) .
Mg2 O1 2.229(3) 2_655
Mg2 N102 2.501(3) .
O1 C103 1.441(4) .
O1 C101 1.441(4) .
O1 Mg2 2.229(3) 2_645
O2 C104 1.439(4) .
O2 C102 1.440(4) .
N1 C4 1.370(4) .
N1 C1 1.375(4) .
N2 C6 1.365(4) .
N2 C9 1.368(4) .
N3 C14 1.363(4) .
N3 C11 1.363(4) .
N4 C16 1.366(4) .
N4 C19 1.383(4) .
N5 C41 1.373(4) .
N5 C38 1.378(4) .
N5 H5 0.78(4) .
N6 C54 1.366(4) .
N6 C51 1.382(4) .
N7 C56 1.359(4) .
N7 C59 1.367(4) .
N8 C64 1.365(4) .
N8 C61 1.369(4) .
N9 C66 1.364(4) .
N9 C69 1.382(4) .
N101 C106 1.334(5) .
N101 C105 1.356(4) .
N102 C108 1.331(5) .
N102 C105 1.363(4) .
N103 C105 1.343(5) .
N103 H3A 0.85(5) .
N103 H3B 0.78(5) .
C1 C20 1.429(5) .
C1 C2 1.480(5) .
C2 C3 1.362(5) .
C2 C21 1.513(5) .
C3 C4 1.449(5) .
C3 C23 1.504(5) .
C4 C5 1.402(5) .
C5 C6 1.399(5) .
C5 H5A 0.9500 .
C6 C7 1.453(5) .
C7 C8 1.362(5) .
C7 C25 1.498(5) .
C8 C9 1.457(5) .
C8 C27 1.503(5) .
C9 C10 1.391(5) .
C10 C11 1.404(5) .
C10 H10A 0.9500 .
C11 C12 1.456(5) .
C12 C13 1.364(5) .
C12 C29 1.505(5) .
C13 C14 1.457(5) .
C13 C31 1.501(5) .
C14 C15 1.395(5) .
C15 C16 1.404(5) .
C15 H15A 0.9500 .
C16 C17 1.443(5) .
C17 C18 1.367(5) .
C17 C33 1.505(5) .
C18 C19 1.476(5) .
C18 C35 1.517(5) .
C19 C20 1.421(5) .
C20 C37 1.515(4) .
C21 C22 1.522(6) .
C21 H21A 0.9900 .
C21 H21B 0.9900 .
C22 H22A 0.9800 .
C22 H22B 0.9800 .
C22 H22C 0.9800 .
C23 C24 1.534(5) .
C23 H23A 0.9900 .
C23 H23B 0.9900 .
C24 H24A 0.9800 .
C24 H24B 0.9800 .
C24 H24C 0.9800 .
C25 C26 1.522(6) .
C25 H25A 0.9900 .
C25 H25B 0.9900 .
C26 H26A 0.9800 .
C26 H26B 0.9800 .
C26 H26C 0.9800 .
C27 C28 1.529(7) .
C27 H27A 0.9900 .
C27 H27B 0.9900 .
C28 H28A 0.9800 .
C28 H28B 0.9800 .
C28 H28C 0.9800 .
C29 C30 1.526(6) .
C29 H29A 0.9900 .
C29 H29B 0.9900 .
C30 H30A 0.9800 .
C30 H30B 0.9800 .
C30 H30C 0.9800 .
C31 C32 1.529(5) .
C31 H31A 0.9900 .
C31 H31B 0.9900 .
C32 H32A 0.9800 .
C32 H32B 0.9800 .
C32 H32C 0.9800 .
C33 C34 1.532(5) .
C33 H33A 0.9900 .
C33 H33B 0.9900 .
C34 H34A 0.9800 .
C34 H34B 0.9800 .
C34 H34C 0.9800 .
C35 C36 1.534(5) .
C35 H35A 0.9900 .
C35 H35B 0.9900 .
C36 H36A 0.9800 .
C36 H36B 0.9800 .
C36 H36C 0.9800 .
C37 C38 1.494(5) .
C37 H37A 0.9500 .
C38 C39 1.374(5) .
C39 C40 1.422(5) .
C39 C43 1.498(6) .
C39 C43A 1.64(3) .
C40 C41 1.372(5) .
C40 C45 1.505(6) .
C40 C45A 1.60(2) .
C41 C42 1.494(4) .
C42 C70 1.510(4) .
C42 H42A 0.9900 .
C42 H42B 0.9900 .
C43 C44 1.503(9) .
C43 H43A 0.9900 .
C43 H43B 0.9900 .
C44 H44A 0.9800 .
C44 H44B 0.9800 .
C44 H44C 0.9800 .
C43A C44A 1.62(4) .
C43A H43C 0.9900 .
C43A H43D 0.9900 .
C44A H44D 0.9800 .
C44A H44E 0.9800 .
C44A H44F 0.9800 .
C45 C46 1.503(9) .
C45 H45A 0.9900 .
C45 H45B 0.9900 .
C46 H46A 0.9800 .
C46 H46B 0.9800 .
C46 H46C 0.9800 .
C45A C46A 1.53(2) .
C45A H45C 0.9900 .
C45A H45D 0.9900 .
C46A H46D 0.9800 .
C46A H46E 0.9800 .
C46A H46F 0.9800 .
C51 C70 1.429(5) .
C51 C52 1.475(5) .
C52 C53 1.363(5) .
C52 C71 1.516(5) .
C53 C54 1.443(5) .
C53 C73 1.503(5) .
C54 C55 1.410(5) .
C55 C56 1.393(5) .
C55 H55A 0.9500 .
C56 C57 1.460(5) .
C57 C58 1.367(5) .
C57 C75 1.500(5) .
C58 C59 1.454(5) .
C58 C77 1.503(5) .
C59 C60 1.399(5) .
C60 C61 1.401(5) .
C60 H60A 0.9500 .
C61 C62 1.454(5) .
C62 C63 1.363(5) .
C62 C79 1.503(5) .
C63 C64 1.454(5) .
C63 C81 1.509(5) .
C64 C65 1.388(5) .
C65 C66 1.399(5) .
C65 H65A 0.9500 .
C66 C67 1.443(5) .
C67 C68 1.367(5) .
C67 C83 1.500(5) .
C68 C69 1.482(5) .
C68 C85 1.508(5) .
C69 C70 1.416(5) .
C71 C72 1.530(6) .
C71 H71A 0.9900 .
C71 H71B 0.9900 .
C72 H72A 0.9800 .
C72 H72B 0.9800 .
C72 H72C 0.9800 .
C73 C74 1.528(6) .
C73 H73A 0.9900 .
C73 H73B 0.9900 .
C74 H74A 0.9800 .
C74 H74B 0.9800 .
C74 H74C 0.9800 .
C75 C76 1.533(5) .
C75 H75A 0.9900 .
C75 H75B 0.9900 .
C76 H76A 0.9800 .
C76 H76B 0.9800 .
C76 H76C 0.9800 .
C77 C78 1.521(6) .
C77 H77A 0.9900 .
C77 H77B 0.9900 .
C78 H78A 0.9800 .
C78 H78B 0.9800 .
C78 H78C 0.9800 .
C79 C80 1.516(6) .
C79 H79A 0.9900 .
C79 H79B 0.9900 .
C80 H80A 0.9800 .
C80 H80B 0.9800 .
C80 H80C 0.9800 .
C81 C82 1.509(6) .
C81 H81A 0.9900 .
C81 H81B 0.9900 .
C82 H82A 0.9800 .
C82 H82B 0.9800 .
C82 H82C 0.9800 .
C83 C84 1.531(5) .
C83 H83A 0.9900 .
C83 H83B 0.9900 .
C84 H84A 0.9800 .
C84 H84B 0.9800 .
C84 H84C 0.9800 .
C85 C86 1.536(5) .
C85 H85A 0.9900 .
C85 H85B 0.9900 .
C86 H86A 0.9800 .
C86 H86B 0.9800 .
C86 H86C 0.9800 .
C101 C102 1.503(5) .
C101 H10B 0.9900 .
C101 H10C 0.9900 .
C102 H10D 0.9900 .
C102 H10E 0.9900 .
C103 C104 1.505(5) .
C103 H10F 0.9900 .
C103 H10G 0.9900 .
C104 H10H 0.9900 .
C104 H10I 0.9900 .
C106 C107 1.383(5) .
C106 H10J 0.9500 .
C107 C108 1.378(5) .
C107 H10K 0.9500 .
C108 H10L 0.9500 .
C1S Cl2 1.741(6) .
C1S Cl1 1.772(6) .
C1S Cl3 1.781(5) .
C1S H1SA 1.0000 .
C2S Cl6 1.718(5) .
C2S Cl4 1.745(5) .
C2S Cl5 1.756(5) .
C2S H2SA 1.0000 .
N1S C3S 1.133(5) .
C3S C4S 1.464(6) .
C4S H4A 0.9800 .
C4S H4B 0.9800 .
C4S H4C 0.9800 .
N2S C5S 1.141(7) .
C5S C6S 1.443(7) .
C6S H6C 0.9800 .
C6S H6B 0.9800 .
C6S H6A 0.9800 .
